data_2011604
loop_
_publ_author_name
'Robinson, Paul D.'
'Hua, Duy H.'
'Fan, Jingmei'
'Liu, Lanzhu'
'McGill, James W.'
'Arshid, Mohammed'
'Meyers, Cal Y.'

_publ_section_title
;
 <i>cis</i>,<i>cis</i>,<i>cis</i>-Tetramethyl
 1,2,4,5-cyclohexanetetracarboxylate
;
_journal_issue 12
_journal_name_full 'Acta Crystallographica Section C'
_journal_page_first 1471
_journal_page_last 1472
_journal_paper_doi 10.1107/S0108270100013123
_journal_volume 56
_journal_year 2000
_chemical_formula_moiety 'C14 H20 O8'
_chemical_formula_sum 'C14 H20 O8'
_chemical_formula_weight 316.3
_chemical_melting_point 389.5(15)
_chemical_name_systematic
;
Cis,cis,cis-Tetramethyl 1,2,4,5-cyclohexanetetracarboxylate
;
_space_group_IT_number 15
_symmetry_cell_setting monoclinic
_symmetry_space_group_name_Hall '-C 2yc'
_symmetry_space_group_name_H-M 'C 1 2/c 1'
_cell_angle_alpha 90.00
_cell_angle_beta 109.910(8)
_cell_angle_gamma 90.00
_cell_formula_units_Z 8
_cell_length_a 18.6901(19)
_cell_length_b 10.031(2)
_cell_length_c 17.781(2)
_cell_measurement_reflns_used 25
_cell_measurement_temperature 296
_cell_measurement_theta_max 11.9
_cell_measurement_theta_min 7.7
_cell_volume 3134.3(8)
_computing_cell_refinement 'MSC/AFC Diffractometer Control Software'
_computing_data_collection
;
MSC/AFC Diffractometer Control Software
(Molecular Structure Corporation, 1996)
;
_computing_data_reduction
;
 PROCESS in TEXSAN  (Molecular Structure Corporation, 1997)
;
_computing_molecular_graphics 'ORTEP in TEXSAN  (Johnson, 1965)'
_computing_publication_material
;
TEXSAN, SHELXL97, and PLATON (Spek, 2000)
;
_computing_structure_refinement
;
LS in TEXSAN and SHELXL97 (Sheldrick, 1997)
;
_computing_structure_solution 'SIR92 (Burla et al., 1989)'
_diffrn_ambient_temperature 296
_diffrn_measured_fraction_theta_full .470
_diffrn_measured_fraction_theta_max .470
_diffrn_measurement_device_type 'Rigaku AFC-5S diffractometer'
_diffrn_measurement_method '\w (rate 2\% min^-1^ in \w)'
_diffrn_radiation_monochromator graphite
_diffrn_radiation_source 'X-ray tube'
_diffrn_radiation_type 'Mo K\a'
_diffrn_radiation_wavelength .71069
_diffrn_reflns_av_R_equivalents .027
_diffrn_reflns_av_sigmaI/netI .122
_diffrn_reflns_limit_h_max 20
_diffrn_reflns_limit_h_min -22
_diffrn_reflns_limit_k_max 11
_diffrn_reflns_limit_k_min 0
_diffrn_reflns_limit_l_max 21
_diffrn_reflns_limit_l_min 0
_diffrn_reflns_number 2864
_diffrn_reflns_theta_full 25.02
_diffrn_reflns_theta_max 25.02
_diffrn_reflns_theta_min 2.32
_diffrn_standards_decay_% -.1
_diffrn_standards_interval_count 100
_diffrn_standards_number 3
_exptl_absorpt_coefficient_mu .11
_exptl_absorpt_correction_type none
_exptl_crystal_colour colorless
_exptl_crystal_density_diffrn 1.341
_exptl_crystal_density_meas ?
_exptl_crystal_description plate
_exptl_crystal_F_000 1344
_exptl_crystal_size_max .49
_exptl_crystal_size_mid .30
_exptl_crystal_size_min .05
_refine_diff_density_max .17
_refine_diff_density_min -.15
_refine_ls_extinction_method none
_refine_ls_goodness_of_fit_ref .958
_refine_ls_hydrogen_treatment constr
_refine_ls_matrix_type full
_refine_ls_number_parameters 203
_refine_ls_number_reflns 2766
_refine_ls_number_restraints 0
_refine_ls_restrained_S_all .958
_refine_ls_R_factor_all .184
_refine_ls_R_factor_gt .040
_refine_ls_shift/su_max <0.001
_refine_ls_shift/su_mean .000
_refine_ls_structure_factor_coef Fsqd
_refine_ls_weighting_details 'w = 1/[\s^2^(Fo^2^)+(0.0431P)^2^] where P=(Fo^2^+2Fc^2^)/3'
_refine_ls_weighting_scheme calc
_refine_ls_wR_factor_ref .128
_reflns_number_gt 1039
_reflns_number_total 2766
_reflns_threshold_expression I>2\s(I)
_cod_data_source_file fr1298.cif
_cod_data_source_block I
_cod_depositor_comments
;
The following automatic conversions were performed:

'_chemical_melting_point' value '388-391' was changed to '389.5(15)'
- the average value was taken and precision was estimated.

Automatic conversion script
Id: cif_fix_values 1646 2011-03-28 12:23:43Z adriana 

The following automatic conversions were performed:

'_chemical_melting_point' value '388-391' was changed to '389.5(15)'
- the average value was taken and precision was estimated.

Automatic conversion script
Id: cif_fix_values 1715 2011-07-08 13:25:40Z adriana 

The following automatic conversions were performed:

'_exptl_crystal_density_meas' value 'not measured' was changed to '?'
- the value is perceived as not measured.

Automatic conversion script
Id: cif_fix_values 3008 2015-01-20 13:52:24Z robertas 
;
_cod_original_cell_volume 3134.3(9)
_cod_original_sg_symbol_H-M 'C 2/c'
_cod_database_code 2011604

loop_
_symmetry_equiv_pos_as_xyz
'x, y, z'
'-x, y, -z+1/2'
'x+1/2, y+1/2, z'
'-x+1/2, y+1/2, -z+1/2'
'-x, -y, -z'
'x, -y, z-1/2'
'-x+1/2, -y+1/2, -z'
'x+1/2, -y+1/2, z-1/2'

loop_
_atom_site_label
_atom_site_fract_x
_atom_site_fract_y
_atom_site_fract_z
_atom_site_U_iso_or_equiv
_atom_site_adp_type
_atom_site_calc_flag
_atom_site_refinement_flags
_atom_site_occupancy
_atom_site_disorder_assembly
_atom_site_disorder_group
_atom_site_type_symbol
O8 .11054(16) .1136(4) .56690(15) .0879(10) Uani d . 1 . . O
O9 .02716(15) .2089(3) .61506(14) .0625(8) Uani d . 1 . . O
O12 .09483(14) -.0362(2) .72745(14) .0563(7) Uani d . 1 . . O
O13 .11135(14) .0156(2) .85442(13) .0535(7) Uani d . 1 . . O
O16 .27583(15) -.0498(3) .86392(14) .0602(7) Uani d . 1 . . O
O17 .29319(15) .0627(3) .97697(13) .0624(7) Uani d . 1 . . O
O20 .38150(15) .0664(3) .73795(16) .0756(9) Uani d . 1 . . O
O21 .41924(14) .1285(3) .86585(15) .0627(7) Uani d . 1 . . O
C1 .15544(19) .2073(4) .69913(18) .0455(9) Uani d . 1 . . C
C2 .1321(2) .1879(3) .77329(19) .0435(9) Uani d . 1 . . C
C3 .19406(19) .2468(3) .84617(19) .0471(9) Uani d . 1 . . C
C4 .2747(2) .1898(3) .86159(19) .0453(9) Uani d . 1 . . C
C5 .29473(19) .1919(3) .78425(18) .0442(9) Uani d . 1 . . C
C6 .23125(19) .1406(3) .71033(19) .0475(9) Uani d . 1 . . C
C7 .0969(2) .1686(4) .6203(2) .0550(10) Uani d . 1 . . C
C10 -.0329(2) .1848(5) .5395(2) .0818(14) Uani d . 1 . . C
C11 .11153(19) .0423(4) .7808(2) .0422(9) Uani d . 1 . . C
C14 .0907(2) -.1193(4) .8671(2) .0645(11) Uani d . 1 . . C
C15 .28147(19) .0543(4) .8989(2) .0429(9) Uani d . 1 . . C
C18 .2939(3) -.0608(4) 1.0189(2) .0824(14) Uani d . 1 . . C
C19 .3681(2) .1210(4) .7916(2) .0515(10) Uani d . 1 . . C
C22 .4913(2) .0636(4) .8779(3) .0790(13) Uani d . 1 . . C
H1 .1639 .3032 .6957 .055 Uiso calc R 1 . . H
H2 .0859 .2406 .7649 .052 Uiso calc R 1 . . H
H3a .1801 .2312 .8932 .056 Uiso calc R 1 . . H
H3b .1956 .3425 .8390 .056 Uiso calc R 1 . . H
H4 .3109 .2484 .9003 .054 Uiso calc R 1 . . H
H5 .3024 .2857 .7737 .053 Uiso calc R 1 . . H
H6a .2452 .1566 .6633 .057 Uiso calc R 1 . . H
H6b .2260 .0452 .7153 .057 Uiso calc R 1 . . H
H10a -.0193 .2239 .4970 .123 Uiso calc R 1 . . H
H10b -.0793 .2241 .5407 .123 Uiso calc R 1 . . H
H10c -.0398 .0905 .5309 .123 Uiso calc R 1 . . H
H14a .0392 -.1364 .8333 .097 Uiso calc R 1 . . H
H14b .0948 -.1304 .9221 .097 Uiso calc R 1 . . H
H14c .1242 -.1808 .8543 .097 Uiso calc R 1 . . H
H18a .2425 -.0895 1.0093 .124 Uiso calc R 1 . . H
H18b .3191 -.0475 1.0752 .124 Uiso calc R 1 . . H
H18c .3204 -.1276 1.0000 .124 Uiso calc R 1 . . H
H22a .4832 -.0302 .8677 .118 Uiso calc R 1 . . H
H22b .5243 .0770 .9321 .118 Uiso calc R 1 . . H
H22c .5144 .1008 .8420 .118 Uiso calc R 1 . . H

loop_
_atom_site_aniso_label
_atom_site_aniso_U_11
_atom_site_aniso_U_22
_atom_site_aniso_U_33
_atom_site_aniso_U_12
_atom_site_aniso_U_13
_atom_site_aniso_U_23
O8 .0680(19) .151(3) .0475(16) -.006(2) .0231(15) -.0246(19)
O9 .0573(18) .075(2) .0506(16) .0103(15) .0120(15) .0113(14)
O12 .0705(18) .0548(17) .0447(15) -.0137(15) .0211(14) -.0047(14)
O13 .0712(19) .0508(17) .0473(15) -.0021(14) .0318(14) .0031(12)
O16 .090(2) .0388(15) .0590(16) .0053(15) .0349(15) -.0023(14)
O17 .089(2) .0609(18) .0378(14) -.0041(16) .0215(13) .0001(13)
O20 .064(2) .101(2) .0680(19) .0008(17) .0304(16) -.0218(17)
O21 .0474(16) .0756(19) .0604(17) -.0016(15) .0122(14) -.0064(15)
C1 .054(3) .043(2) .040(2) -.0008(19) .0166(18) .0047(18)
C2 .052(2) .035(2) .047(2) .0084(19) .0219(19) .0031(18)
C3 .063(3) .038(2) .045(2) .000(2) .0245(19) -.0044(18)
C4 .055(2) .042(2) .040(2) -.004(2) .0176(18) -.0067(17)
C5 .054(2) .035(2) .044(2) -.0024(19) .0168(19) .0002(17)
C6 .057(2) .052(2) .0396(19) -.001(2) .0231(18) .0015(18)
C7 .059(3) .065(3) .044(2) .000(2) .021(2) .010(2)
C10 .066(3) .121(4) .050(2) -.001(3) .009(2) .022(3)
C11 .041(2) .049(3) .040(2) .0053(19) .0196(18) .004(2)
C14 .077(3) .057(3) .063(2) -.006(2) .028(2) .016(2)
C15 .043(2) .045(2) .042(2) .0002(19) .0175(17) -.0028(19)
C18 .106(4) .082(3) .056(3) -.001(3) .024(3) .030(2)
C19 .055(3) .046(2) .058(3) -.013(2) .026(2) -.004(2)
C22 .052(3) .086(3) .091(3) .001(3) .014(2) -.001(3)

loop_
_atom_type_symbol
_atom_type_description
_atom_type_scat_dispersion_real
_atom_type_scat_dispersion_imag
_atom_type_scat_source
C C .0033 .0016 'International Tables Vol C Tables 4.2.6.8 and 6.1.1.4'
H H .0000 .0000 'International Tables Vol C Tables 4.2.6.8 and 6.1.1.4'
O O .0106 .0060 'International Tables Vol C Tables 4.2.6.8 and 6.1.1.4'

loop_
_geom_angle_atom_site_label_1
_geom_angle_atom_site_label_2
_geom_angle_atom_site_label_3
_geom_angle
_geom_angle_publ_flag
C2 C1 C6 110.9(3) yes
C1 C2 C3 108.9(3) yes
C2 C3 C4 114.6(3) yes
C3 C4 C5 110.7(3) yes
C4 C5 C6 114.1(3) yes
C1 C6 C5 112.4(3) yes
C7 O9 C10 116.3(3) no
C11 O13 C14 115.5(3) no
C15 O17 C18 116.9(3) no
C19 O21 C22 115.8(3) no
C7 C1 C6 111.0(3) no
C7 C1 C2 116.0(3) no
C11 C2 C3 115.8(3) no
C11 C2 C1 110.5(3) no
C15 C4 C5 113.5(3) no
C15 C4 C3 110.1(3) no
C19 C5 C6 109.4(3) no
C19 C5 C4 113.9(3) no
O8 C7 O9 123.4(4) no
O8 C7 C1 125.0(4) no
O12 C11 O13 124.1(3) no
O12 C11 C2 124.6(3) no
O13 C11 C2 111.3(3) no
O9 C7 C1 111.6(3) no
O16 C15 O17 123.3(3) no
O16 C15 C4 125.4(3) no
O17 C15 C4 111.3(3) no
O20 C19 O21 122.5(4) no
O20 C19 C5 125.2(4) no
O21 C19 C5 112.3(3) no
C7 C1 H1 106.1 no
C6 C1 H1 106.1 no
C2 C1 H1 106.1 no
C11 C2 H2 107.1 no
C3 C2 H2 107.1 no
C1 C2 H2 107.1 no
C2 C3 H3a 108.6 no
C4 C3 H3a 108.6 no
C2 C3 H3b 108.6 no
C4 C3 H3b 108.6 no
H3a C3 H3b 107.6 no
C15 C4 H4 107.4 no
C5 C4 H4 107.4 no
C3 C4 H4 107.4 no
C19 C5 H5 106.3 no
C6 C5 H5 106.3 no
C4 C5 H5 106.3 no
C1 C6 H6a 109.1 no
C5 C6 H6a 109.1 no
C1 C6 H6b 109.1 no
C5 C6 H6b 109.1 no
H6a C6 H6b 107.9 no
O9 C10 H10a 109.5 no
O9 C10 H10b 109.5 no
H10a C10 H10b 109.5 no
O9 C10 H10c 109.5 no
H10a C10 H10c 109.5 no
H10b C10 H10c 109.5 no
O13 C14 H14a 109.5 no
O13 C14 H14b 109.5 no
H14a C14 H14b 109.5 no
O13 C14 H14c 109.5 no
H14a C14 H14c 109.5 no
H14b C14 H14c 109.5 no
O17 C18 H18a 109.5 no
O17 C18 H18b 109.5 no
H18a C18 H18b 109.5 no
O17 C18 H18c 109.5 no
H18a C18 H18c 109.5 no
H18b C18 H18c 109.5 no
O21 C22 H22a 109.5 no
O21 C22 H22b 109.5 no
H22a C22 H22b 109.5 no
O21 C22 H22c 109.5 no
H22a C22 H22c 109.5 no
H22b C22 H22c 109.5 no

loop_
_geom_bond_atom_site_label_1
_geom_bond_atom_site_label_2
_geom_bond_site_symmetry_2
_geom_bond_distance
_geom_bond_publ_flag
C1 C2 . 1.536(4) yes
C2 C3 . 1.532(4) yes
C3 C4 . 1.547(4) yes
C4 C5 . 1.543(4) yes
C5 C6 . 1.529(4) yes
C1 C6 . 1.517(5) yes
O8 C7 . 1.197(4) no
O9 C7 . 1.338(4) no
O9 C10 . 1.447(4) no
O12 C11 . 1.191(4) no
O13 C11 . 1.337(4) no
O13 C14 . 1.446(4) no
O16 C15 . 1.201(4) no
O17 C15 . 1.332(4) no
O17 C18 . 1.444(4) no
O20 C19 . 1.197(4) no
O21 C19 . 1.343(4) no
O21 C22 . 1.445(4) no
C1 C7 . 1.506(5) no
C2 C11 . 1.527(5) no
C4 C15 . 1.499(5) no
C5 C19 . 1.511(5) no
C1 H1 . .9800 no
C2 H2 . .9800 no
C3 H3a . .9700 no
C3 H3b . .9700 no
C4 H4 . .9800 no
C5 H5 . .9800 no
C6 H6a . .9700 no
C6 H6b . .9700 no
C10 H10a . .9600 no
C10 H10b . .9600 no
C10 H10c . .9600 no
C14 H14a . .9600 no
C14 H14b . .9600 no
C14 H14c . .9600 no
C18 H18a . .9600 no
C18 H18b . .9600 no
C18 H18c . .9600 no
C22 H22a . .9600 no
C22 H22b . .9600 no
C22 H22c . .9600 no

loop_
_geom_torsion_atom_site_label_1
_geom_torsion_atom_site_label_2
_geom_torsion_atom_site_label_3
_geom_torsion_atom_site_label_4
_geom_torsion
_geom_torsion_publ_flag
C7 C1 C2 C11 58.2(4) yes
C15 C4 C5 C19 -47.9(4) yes
C2 C3 C4 C5 49.4(4) yes
C2 C1 C6 C5 -57.2(4) yes
C3 C4 C5 C6 -45.6(4) yes
C6 C1 C2 C3 58.7(4) yes
C1 C2 C3 C4 -56.1(4) yes
C11 C2 C3 C4 69.1(4) yes
C2 C3 C4 C15 -76.9(3) yes
C19 C5 C6 C1 179.9(3) yes
C7 C1 C6 C5 172.3(3) yes
C4 C5 C6 C1 50.9(4) yes
C6 C1 C2 C11 -69.5(4) no
C7 C1 C2 C3 -173.5(3) no
C3 C4 C5 C19 -172.3(3) no
C15 C4 C5 C6 78.8(4) no
C10 O9 C7 O8 -1.1(5) no
C10 O9 C7 C1 176.0(3) no
C6 C1 C7 O8 -13.0(5) no
C2 C1 C7 O8 -140.7(4) no
C6 C1 C7 O9 170.0(3) no
C2 C1 C7 O9 42.3(4) no
C14 O13 C11 O12 1.3(5) no
C14 O13 C11 C2 178.5(3) no
C3 C2 C11 O12 -144.1(3) no
C1 C2 C11 O12 -19.7(5) no
C3 C2 C11 O13 38.7(4) no
C1 C2 C11 O13 163.0(3) no
C18 O17 C15 O16 -4.2(5) no
C18 O17 C15 C4 174.6(3) no
C5 C4 C15 O16 -25.5(5) no
C3 C4 C15 O16 99.2(4) no
C5 C4 C15 O17 155.7(3) no
C3 C4 C15 O17 -79.5(3) no
C22 O21 C19 O20 -1.4(5) no
C22 O21 C19 C5 -179.8(3) no
C6 C5 C19 O20 21.2(5) no
C4 C5 C19 O20 150.3(4) no
C6 C5 C19 O21 -160.4(3) no
C4 C5 C19 O21 -31.3(4) no
